data_4085150
loop_
_publ_author_name
'Fecker, Ann Christin'
'Cr\(aciun, Bogdan-Florin'
'Schweyen, Peter'
'Freytag, Matthias'
'Jones, Peter G.'
'Walter, Marc D.'

_publ_section_title
;
 Synthesis and Characterization of N-Donor-Functionalized Enantiomerically
 Pure Pentadienyl Ligands Derived from (1R)-(&#x2212;)-Myrtenal
;
_journal_issue 1
_journal_name_full Organometallics
_journal_page_first 146
_journal_paper_doi 10.1021/om501024j
_journal_volume 34
_journal_year 2015
_chemical_absolute_configuration ad
_chemical_formula_sum 'C31 H58 K N O6 Si'
_chemical_formula_weight 607.97
_chemical_name_systematic
; 
 ? 
;
_space_group_IT_number 19
_symmetry_cell_setting orthorhombic
_symmetry_space_group_name_Hall 'P 2ac 2ab'
_symmetry_space_group_name_H-M 'P 21 21 21'
_atom_sites_solution_hydrogens geom
_atom_sites_solution_primary direct
_atom_sites_solution_secondary difmap
_audit_creation_method SHELXL-97
_cell_angle_alpha 90.00
_cell_angle_beta 90.00
_cell_angle_gamma 90.00
_cell_formula_units_Z 4
_cell_length_a 10.9468(5)
_cell_length_b 15.2293(7)
_cell_length_c 21.0704(9)
_cell_measurement_reflns_used 20051
_cell_measurement_temperature 100(2)
_cell_measurement_theta_max 28.7230
_cell_measurement_theta_min 2.4770
_cell_volume 3512.7(3)
_computing_cell_refinement
; 
CrysAlisPro, Agilent Technologies, 
Version 1.171.36.28 (release 01-02-2013 CrysAlis171 .NET) 
(compiled Feb  1 2013,16:14:44) 
;
_computing_data_collection
; 
CrysAlisPro, Agilent Technologies, 
Version 1.171.36.28 (release 01-02-2013 CrysAlis171 .NET) 
(compiled Feb  1 2013,16:14:44) 
;
_computing_data_reduction
; 
CrysAlisPro, Agilent Technologies, 
Version 1.171.36.28 (release 01-02-2013 CrysAlis171 .NET) 
(compiled Feb  1 2013,16:14:44) 
;
_computing_molecular_graphics 'Bruker XP'
_computing_publication_material SHELXL-97
_computing_structure_refinement 'SHELXL-97 (Sheldrick, 1997)'
_computing_structure_solution 'SHELXS-97 (Sheldrick, 1990)'
_diffrn_ambient_temperature 100(2)
_diffrn_detector_area_resol_mean 16.1419
_diffrn_measured_fraction_theta_full 0.998
_diffrn_measured_fraction_theta_max 0.974
_diffrn_measurement_device_type 'Oxford Diffraction Xcalibur, Eos'
_diffrn_measurement_method '\w scans'
_diffrn_radiation_monochromator graphite
_diffrn_radiation_source 'Enhance (Mo) X-ray Source'
_diffrn_radiation_type 'Mo K\a'
_diffrn_radiation_wavelength 0.71073
_diffrn_reflns_av_R_equivalents 0.0757
_diffrn_reflns_av_sigmaI/netI 0.0480
_diffrn_reflns_limit_h_max 15
_diffrn_reflns_limit_h_min -15
_diffrn_reflns_limit_k_max 21
_diffrn_reflns_limit_k_min -22
_diffrn_reflns_limit_l_max 30
_diffrn_reflns_limit_l_min -30
_diffrn_reflns_number 103238
_diffrn_reflns_theta_full 30.00
_diffrn_reflns_theta_max 30.90
_diffrn_reflns_theta_min 2.29
_exptl_absorpt_coefficient_mu 0.224
_exptl_absorpt_correction_T_max 1.00000
_exptl_absorpt_correction_T_min 0.98371
_exptl_absorpt_correction_type multi-scan
_exptl_absorpt_process_details
; 
CrysAlisPro, Agilent Technologies, 
Version 1.171.36.28 (release 01-02-2013 CrysAlis171 .NET) 
(compiled Feb  1 2013,16:14:44) 
;
_exptl_crystal_colour 'pale yellow'
_exptl_crystal_density_diffrn 1.150
_exptl_crystal_density_method 'not measured'
_exptl_crystal_description irregular
_exptl_crystal_F_000 1328
_exptl_crystal_size_max 0.4
_exptl_crystal_size_mid 0.25
_exptl_crystal_size_min 0.2
_refine_diff_density_max 0.364
_refine_diff_density_min -0.313
_refine_diff_density_rms 0.050
_refine_ls_abs_structure_details 'Flack H D (1983), Acta Cryst. A39, 876-881'
_refine_ls_abs_structure_Flack -0.05(3)
_refine_ls_extinction_method none
_refine_ls_goodness_of_fit_ref 1.046
_refine_ls_hydrogen_treatment mixed
_refine_ls_matrix_type full
_refine_ls_number_parameters 363
_refine_ls_number_reflns 10594
_refine_ls_number_restraints 394
_refine_ls_restrained_S_all 1.049
_refine_ls_R_factor_all 0.0567
_refine_ls_R_factor_gt 0.0430
_refine_ls_shift/su_max 0.000
_refine_ls_shift/su_mean 0.000
_refine_ls_structure_factor_coef Fsqd
_refine_ls_weighting_details 'calc w=1/[\s^2^(Fo^2^)+(0.0268P)^2^+1.0353P] where P=(Fo^2^+2Fc^2^)/3'
_refine_ls_weighting_scheme calc
_refine_ls_wR_factor_gt 0.0838
_refine_ls_wR_factor_ref 0.0904
_reflns_number_gt 9125
_reflns_number_total 10594
_reflns_threshold_expression >2sigma(I)
_cod_data_source_file om501024j_si_002.cif
_cod_data_source_block ann30
_cod_depositor_comments 'Adding full bibliography for 4085149--4085163.cif.'
_cod_database_code 4085150

loop_
_symmetry_equiv_pos_as_xyz
'x, y, z'
'-x+1/2, -y, z+1/2'
'-x, y+1/2, -z+1/2'
'x+1/2, -y+1/2, -z'

loop_
_atom_site_label
_atom_site_type_symbol
_atom_site_fract_x
_atom_site_fract_y
_atom_site_fract_z
_atom_site_U_iso_or_equiv
_atom_site_adp_type
_atom_site_occupancy
_atom_site_symmetry_multiplicity
_atom_site_calc_flag
_atom_site_refinement_flags
_atom_site_disorder_assembly
_atom_site_disorder_group
K K 0.24421(3) 0.43298(2) 0.238932(17) 0.02216(7) Uani 1 1 d . A .
Si Si 0.62894(4) 0.45459(3) 0.10860(2) 0.02233(10) Uani 1 1 d . . .
N N 0.77487(12) 0.40918(9) 0.11242(7) 0.0215(3) Uani 1 1 d . . .
C1 C 0.54124(14) 0.43089(11) 0.17993(7) 0.0204(3) Uani 1 1 d . A .
H1 H 0.5390(18) 0.4826(12) 0.2087(9) 0.022(5) Uiso 1 1 d . . .
C2 C 0.51271(14) 0.34848(10) 0.20502(7) 0.0174(3) Uani 1 1 d . . .
C3 C 0.47952(14) 0.32707(10) 0.26762(8) 0.0182(3) Uani 1 1 d . A .
H3 H 0.4681(19) 0.2661(13) 0.2755(10) 0.029(5) Uiso 1 1 d . . .
C4 C 0.47306(14) 0.38045(10) 0.32383(7) 0.0176(3) Uani 1 1 d . . .
C5 C 0.47639(16) 0.46950(11) 0.33153(8) 0.0216(3) Uani 1 1 d . A .
H5 H 0.4807(17) 0.5108(12) 0.2954(9) 0.019(5) Uiso 1 1 d . . .
C6 C 0.48108(17) 0.50867(11) 0.39752(8) 0.0238(3) Uani 1 1 d . . .
H6A H 0.4140 0.5517 0.4025 0.029 Uiso 1 1 calc R A .
H6B H 0.5594 0.5402 0.4032 0.029 Uiso 1 1 calc R . .
C7 C 0.46916(15) 0.43753(12) 0.44830(7) 0.0228(3) Uani 1 1 d . A .
H7 H 0.4665 0.4589 0.4932 0.027 Uiso 1 1 calc R . .
C8 C 0.36537(16) 0.37445(12) 0.42875(8) 0.0239(3) Uani 1 1 d . . .
H8A H 0.2977 0.4029 0.4053 0.029 Uiso 1 1 calc R A .
H8B H 0.3344 0.3370 0.4636 0.029 Uiso 1 1 calc R . .
C9 C 0.46200(14) 0.32933(11) 0.38574(8) 0.0200(3) Uani 1 1 d . A .
H9 H 0.4537 0.2642 0.3812 0.024 Uiso 1 1 calc R . .
C10 C 0.56061(15) 0.36131(11) 0.43481(8) 0.0225(3) Uani 1 1 d . . .
C11 C 0.68847(16) 0.38388(13) 0.41118(9) 0.0289(4) Uani 1 1 d . A .
H11A H 0.7306 0.4196 0.4431 0.043 Uiso 1 1 calc R . .
H11B H 0.6825 0.4169 0.3714 0.043 Uiso 1 1 calc R . .
H11C H 0.7345 0.3296 0.4039 0.043 Uiso 1 1 calc R . .
C12 C 0.57101(19) 0.29895(14) 0.49137(9) 0.0337(4) Uani 1 1 d . A .
H12A H 0.6154 0.2460 0.4785 0.051 Uiso 1 1 calc R . .
H12B H 0.4891 0.2827 0.5060 0.051 Uiso 1 1 calc R . .
H12C H 0.6152 0.3282 0.5259 0.051 Uiso 1 1 calc R . .
C13 C 0.51852(16) 0.27029(11) 0.15997(8) 0.0222(3) Uani 1 1 d . A .
H13A H 0.4496 0.2729 0.1303 0.033 Uiso 1 1 calc R . .
H13B H 0.5143 0.2157 0.1845 0.033 Uiso 1 1 calc R . .
H13C H 0.5954 0.2720 0.1362 0.033 Uiso 1 1 calc R . .
C14 C 0.63874(19) 0.57802(13) 0.10010(11) 0.0413(5) Uani 1 1 d . . .
H14A H 0.6555 0.6044 0.1416 0.062 Uiso 1 1 calc R . .
H14B H 0.5611 0.6006 0.0837 0.062 Uiso 1 1 calc R . .
H14C H 0.7047 0.5930 0.0706 0.062 Uiso 1 1 calc R . .
C15 C 0.56704(17) 0.41485(17) 0.02995(9) 0.0386(5) Uani 1 1 d . . .
H15A H 0.6257 0.4284 -0.0038 0.058 Uiso 1 1 calc R . .
H15B H 0.4893 0.4443 0.0210 0.058 Uiso 1 1 calc R . .
H15C H 0.5540 0.3512 0.0318 0.058 Uiso 1 1 calc R . .
C16 C 0.85625(16) 0.41379(12) 0.05765(8) 0.0276(4) Uani 1 1 d . . .
H16A H 0.9375 0.4348 0.0717 0.033 Uiso 1 1 calc R . .
H16B H 0.8235 0.4570 0.0270 0.033 Uiso 1 1 calc R . .
C17 C 0.8709(2) 0.32546(15) 0.02467(10) 0.0400(5) Uani 1 1 d . . .
H17A H 0.9036 0.2825 0.0548 0.060 Uiso 1 1 calc R . .
H17B H 0.9272 0.3316 -0.0112 0.060 Uiso 1 1 calc R . .
H17C H 0.7912 0.3054 0.0092 0.060 Uiso 1 1 calc R . .
C18 C 0.83714(16) 0.39290(12) 0.17228(8) 0.0256(4) Uani 1 1 d . . .
H18A H 0.8984 0.3459 0.1658 0.031 Uiso 1 1 calc R . .
H18B H 0.7767 0.3711 0.2035 0.031 Uiso 1 1 calc R . .
C19 C 0.9010(2) 0.47270(16) 0.19998(11) 0.0440(5) Uani 1 1 d . . .
H19A H 0.9600 0.4956 0.1692 0.066 Uiso 1 1 calc R . .
H19B H 0.9438 0.4559 0.2390 0.066 Uiso 1 1 calc R . .
H19C H 0.8404 0.5181 0.2097 0.066 Uiso 1 1 calc R . .
O1 O 0.1274(5) 0.5762(3) 0.3136(2) 0.0256(16) Uiso 0.503(3) 1 d PDU A 1
C20 C 0.1094(5) 0.5562(4) 0.3775(2) 0.0262(15) Uiso 0.503(3) 1 d PDU A 1
H20A H 0.0702 0.6062 0.3995 0.031 Uiso 0.503(3) 1 calc PR A 1
H20B H 0.1886 0.5438 0.3983 0.031 Uiso 0.503(3) 1 calc PR A 1
C21 C 0.0292(5) 0.4774(3) 0.3802(3) 0.0290(15) Uiso 0.503(3) 1 d PDU A 1
H21A H 0.0133 0.4612 0.4250 0.035 Uiso 0.503(3) 1 calc PR A 1
H21B H -0.0501 0.4902 0.3596 0.035 Uiso 0.503(3) 1 calc PR A 1
O2 O 0.0881(5) 0.4075(3) 0.3487(2) 0.0231(15) Uiso 0.503(3) 1 d PDU A 1
C22 C 0.0320(4) 0.3255(3) 0.3601(2) 0.0295(12) Uiso 0.503(3) 1 d PDU A 1
H22A H -0.0512 0.3247 0.3416 0.035 Uiso 0.503(3) 1 calc PR A 1
H22B H 0.0251 0.3151 0.4063 0.035 Uiso 0.503(3) 1 calc PR A 1
C23 C 0.1089(4) 0.2559(3) 0.3302(2) 0.0337(12) Uiso 0.503(3) 1 d PDU A 1
H23A H 0.1939 0.2602 0.3458 0.040 Uiso 0.503(3) 1 calc PR A 1
H23B H 0.0767 0.1971 0.3412 0.040 Uiso 0.503(3) 1 calc PR A 1
O3 O 0.1059(3) 0.2680(2) 0.26369(18) 0.0305(9) Uiso 0.503(3) 1 d PDU A 1
C24 C 0.1691(4) 0.2015(3) 0.2294(2) 0.0355(10) Uiso 0.503(3) 1 d PDU A 1
H24A H 0.1372 0.1428 0.2411 0.043 Uiso 0.503(3) 1 calc PR A 1
H24B H 0.2574 0.2033 0.2396 0.043 Uiso 0.503(3) 1 calc PR A 1
C25 C 0.1499(4) 0.2178(3) 0.1606(2) 0.0413(11) Uiso 0.503(3) 1 d PDU A 1
H25A H 0.1875 0.1699 0.1355 0.050 Uiso 0.503(3) 1 calc PR A 1
H25B H 0.0613 0.2189 0.1511 0.050 Uiso 0.503(3) 1 calc PR A 1
O4 O 0.2028(3) 0.2986(2) 0.14367(14) 0.0343(7) Uiso 0.503(3) 1 d PDU A 1
C26 C 0.1696(4) 0.3277(3) 0.0819(2) 0.0376(10) Uiso 0.503(3) 1 d PDU A 1
H26A H 0.0813 0.3418 0.0808 0.045 Uiso 0.503(3) 1 calc PR A 1
H26B H 0.1856 0.2807 0.0506 0.045 Uiso 0.503(3) 1 calc PR A 1
C27 C 0.2422(4) 0.4072(3) 0.06548(19) 0.0336(9) Uiso 0.503(3) 1 d PDU A 1
H27A H 0.3301 0.3957 0.0727 0.040 Uiso 0.503(3) 1 calc PR A 1
H27B H 0.2305 0.4219 0.0201 0.040 Uiso 0.503(3) 1 calc PR A 1
O5 O 0.2032(3) 0.4786(2) 0.10393(14) 0.0307(7) Uiso 0.503(3) 1 d PDU A 1
C28 C 0.2798(4) 0.5530(3) 0.09392(19) 0.0357(9) Uiso 0.503(3) 1 d PD A 1
H28A H 0.2784 0.5693 0.0485 0.043 Uiso 0.503(3) 1 calc PR A 1
H28B H 0.3649 0.5380 0.1055 0.043 Uiso 0.503(3) 1 calc PR A 1
C29 C 0.2373(4) 0.6292(3) 0.13310(19) 0.0345(9) Uiso 0.503(3) 1 d PDU A 1
H29A H 0.2896 0.6810 0.1250 0.041 Uiso 0.503(3) 1 calc PR A 1
H29B H 0.1521 0.6445 0.1218 0.041 Uiso 0.503(3) 1 calc PR A 1
O6 O 0.2440(3) 0.60525(15) 0.19763(12) 0.0249(6) Uiso 0.503(3) 1 d PDU A 1
C30 C 0.2112(4) 0.6756(3) 0.2370(2) 0.0273(11) Uiso 0.503(3) 1 d PDU A 1
H30A H 0.1277 0.6957 0.2264 0.033 Uiso 0.503(3) 1 calc PR A 1
H30B H 0.2682 0.7252 0.2304 0.033 Uiso 0.503(3) 1 calc PR A 1
C31 C 0.2160(5) 0.6461(3) 0.3047(2) 0.0297(13) Uiso 0.503(3) 1 d PDU A 1
H31A H 0.2989 0.6246 0.3151 0.036 Uiso 0.503(3) 1 calc PR A 1
H31B H 0.1967 0.6959 0.3332 0.036 Uiso 0.503(3) 1 calc PR A 1
O1' O 0.1149(4) 0.5810(3) 0.3158(2) 0.0188(14) Uiso 0.497(3) 1 d PDU A 2
C20' C 0.0909(5) 0.5468(3) 0.3783(2) 0.0229(14) Uiso 0.497(3) 1 d PDU A 2
H20C H 0.0470 0.5916 0.4036 0.027 Uiso 0.497(3) 1 calc PR A 2
H20D H 0.1693 0.5341 0.3999 0.027 Uiso 0.497(3) 1 calc PR A 2
C21' C 0.0161(5) 0.4648(3) 0.3753(2) 0.0202(12) Uiso 0.497(3) 1 d PDU A 2
H21C H -0.0047 0.4448 0.4187 0.024 Uiso 0.497(3) 1 calc PR A 2
H21D H -0.0608 0.4759 0.3519 0.024 Uiso 0.497(3) 1 calc PR A 2
O2' O 0.0872(5) 0.3990(3) 0.3432(2) 0.0203(14) Uiso 0.497(3) 1 d PDU A 2
C22' C 0.0299(4) 0.3140(3) 0.3456(2) 0.0232(10) Uiso 0.497(3) 1 d PDU A 2
H22C H -0.0516 0.3165 0.3254 0.028 Uiso 0.497(3) 1 calc PR A 2
H22D H 0.0193 0.2953 0.3903 0.028 Uiso 0.497(3) 1 calc PR A 2
C23' C 0.1094(4) 0.2499(3) 0.3112(2) 0.0218(9) Uiso 0.497(3) 1 d PDU A 2
H23C H 0.1941 0.2530 0.3275 0.026 Uiso 0.497(3) 1 calc PR A 2
H23D H 0.0787 0.1893 0.3174 0.026 Uiso 0.497(3) 1 calc PR A 2
O3' O 0.1066(3) 0.27238(18) 0.24604(16) 0.0200(7) Uiso 0.497(3) 1 d PDU A 2
C24' C 0.1752(3) 0.2131(3) 0.2075(2) 0.0238(8) Uiso 0.497(3) 1 d PDU A 2
H24C H 0.1413 0.1530 0.2109 0.029 Uiso 0.497(3) 1 calc PR A 2
H24D H 0.2615 0.2118 0.2214 0.029 Uiso 0.497(3) 1 calc PR A 2
C25' C 0.1669(4) 0.2446(3) 0.14071(19) 0.0256(8) Uiso 0.497(3) 1 d PDU A 2
H25C H 0.2125 0.2045 0.1124 0.031 Uiso 0.497(3) 1 calc PR A 2
H25D H 0.0805 0.2455 0.1269 0.031 Uiso 0.497(3) 1 calc PR A 2
O4' O 0.2174(2) 0.3311(2) 0.13696(12) 0.0236(6) Uiso 0.497(3) 1 d PDU A 2
C26' C 0.2127(3) 0.3673(2) 0.07437(16) 0.0200(7) Uiso 0.497(3) 1 d PDU A 2
H26C H 0.1275 0.3674 0.0587 0.024 Uiso 0.497(3) 1 calc PR A 2
H26D H 0.2629 0.3315 0.0451 0.024 Uiso 0.497(3) 1 calc PR A 2
C27' C 0.2609(3) 0.4595(2) 0.07695(17) 0.0260(8) Uiso 0.497(3) 1 d PDU A 2
H27C H 0.3434 0.4596 0.0962 0.031 Uiso 0.497(3) 1 calc PR A 2
H27D H 0.2675 0.4835 0.0334 0.031 Uiso 0.497(3) 1 calc PR A 2
O5' O 0.1803(2) 0.51320(19) 0.11396(13) 0.0268(6) Uiso 0.497(3) 1 d PDU A 2
C28' C 0.2093(3) 0.6038(2) 0.11363(18) 0.0215(7) Uiso 0.497(3) 1 d PDU A 2
H28C H 0.1372 0.6374 0.1281 0.026 Uiso 0.497(3) 1 calc PR A 2
H28D H 0.2275 0.6220 0.0695 0.026 Uiso 0.497(3) 1 calc PR A 2
C29' C 0.3160(3) 0.6264(2) 0.15489(17) 0.0274(8) Uiso 0.497(3) 1 d PD A 2
H29C H 0.3879 0.5915 0.1416 0.033 Uiso 0.497(3) 1 calc PR A 2
H29D H 0.3363 0.6893 0.1495 0.033 Uiso 0.497(3) 1 calc PR A 2
O6' O 0.2901(2) 0.60935(15) 0.21969(12) 0.0204(6) Uiso 0.497(3) 1 d PDU A 2
C30' C 0.2261(4) 0.6781(3) 0.2515(2) 0.0183(9) Uiso 0.497(3) 1 d PDU A 2
H30C H 0.1484 0.6908 0.2292 0.022 Uiso 0.497(3) 1 calc PR A 2
H30D H 0.2761 0.7322 0.2519 0.022 Uiso 0.497(3) 1 calc PR A 2
C31' C 0.2008(4) 0.6488(3) 0.3180(2) 0.0203(10) Uiso 0.497(3) 1 d PDU A 2
H31C H 0.2770 0.6277 0.3382 0.024 Uiso 0.497(3) 1 calc PR A 2
H31D H 0.1686 0.6984 0.3433 0.024 Uiso 0.497(3) 1 calc PR A 2

loop_
_atom_site_aniso_label
_atom_site_aniso_U_11
_atom_site_aniso_U_22
_atom_site_aniso_U_33
_atom_site_aniso_U_23
_atom_site_aniso_U_13
_atom_site_aniso_U_12
K 0.02146(15) 0.02016(15) 0.02485(16) 0.00401(13) 0.00069(14) 0.00120(13)
Si 0.0211(2) 0.0293(2) 0.0166(2) 0.00544(18) 0.00148(17) 0.00055(18)
N 0.0195(6) 0.0275(7) 0.0176(6) 0.0012(5) 0.0001(5) -0.0019(5)
C1 0.0226(7) 0.0223(8) 0.0162(7) 0.0001(6) 0.0006(6) 0.0002(6)
C2 0.0130(7) 0.0210(8) 0.0182(7) -0.0010(6) -0.0017(5) 0.0022(6)
C3 0.0204(7) 0.0157(7) 0.0185(7) 0.0030(6) -0.0002(6) -0.0006(6)
C4 0.0183(7) 0.0201(7) 0.0144(7) 0.0021(6) -0.0006(6) 0.0002(6)
C5 0.0260(8) 0.0216(8) 0.0172(8) 0.0014(6) -0.0002(6) -0.0001(6)
C6 0.0285(8) 0.0207(8) 0.0224(8) -0.0035(6) -0.0007(7) -0.0003(7)
C7 0.0241(8) 0.0291(9) 0.0151(7) -0.0040(6) -0.0001(6) -0.0017(7)
C8 0.0202(8) 0.0339(9) 0.0175(8) 0.0023(7) 0.0008(6) -0.0013(7)
C9 0.0218(7) 0.0200(7) 0.0182(7) 0.0021(6) -0.0002(6) -0.0009(6)
C10 0.0223(8) 0.0270(9) 0.0181(8) 0.0012(6) -0.0023(6) 0.0014(6)
C11 0.0209(8) 0.0360(10) 0.0300(9) -0.0049(8) -0.0031(7) 0.0010(7)
C12 0.0393(11) 0.0421(11) 0.0197(9) 0.0060(8) -0.0077(8) 0.0025(9)
C13 0.0240(8) 0.0230(8) 0.0195(8) -0.0011(6) 0.0002(6) 0.0033(6)
C14 0.0379(10) 0.0348(10) 0.0511(13) 0.0217(10) 0.0134(9) 0.0055(9)
C15 0.0268(9) 0.0717(16) 0.0174(8) 0.0030(9) -0.0007(7) 0.0030(10)
C16 0.0244(8) 0.0347(10) 0.0237(8) 0.0023(7) 0.0048(7) 0.0009(7)
C17 0.0418(11) 0.0484(12) 0.0300(10) -0.0135(9) 0.0039(9) -0.0007(10)
C18 0.0243(8) 0.0296(9) 0.0230(9) 0.0040(7) -0.0010(7) 0.0039(7)
C19 0.0394(12) 0.0548(14) 0.0377(11) -0.0114(10) -0.0083(9) -0.0075(10)

loop_
_atom_type_symbol
_atom_type_description
_atom_type_scat_dispersion_real
_atom_type_scat_dispersion_imag
_atom_type_scat_source
C C 0.0033 0.0016 'International Tables Vol C Tables 4.2.6.8 and 6.1.1.4'
H H 0.0000 0.0000 'International Tables Vol C Tables 4.2.6.8 and 6.1.1.4'
N N 0.0061 0.0033 'International Tables Vol C Tables 4.2.6.8 and 6.1.1.4'
O O 0.0106 0.0060 'International Tables Vol C Tables 4.2.6.8 and 6.1.1.4'
Si Si 0.0817 0.0704 'International Tables Vol C Tables 4.2.6.8 and 6.1.1.4'
K K 0.2009 0.2494 'International Tables Vol C Tables 4.2.6.8 and 6.1.1.4'

loop_
_geom_angle_atom_site_label_1
_geom_angle_atom_site_label_2
_geom_angle_atom_site_label_3
_geom_angle
O4' K O6' 117.87(8)
O4' K O6 107.36(8)
O6' K O6 14.32(6)
O4' K O2' 116.83(11)
O6' K O2' 113.65(10)
O6 K O2' 114.60(10)
O4' K O3' 59.31(9)
O6' K O3' 158.37(8)
O6 K O3' 145.38(8)
O2' K O3' 59.16(11)
O4' K O2 119.96(11)
O6' K O2 110.74(10)
O6 K O2 112.17(10)
O2' K O2 3.21(16)
O3' K O2 62.36(11)
O4' K O4 10.01(8)
O6' K O4 127.78(8)
O6 K O4 116.84(8)
O2' K O4 108.20(11)
O3' K O4 49.80(9)
O2 K O4 111.39(11)
O4' K O5 49.15(9)
O6' K O5 70.04(8)
O6 K O5 58.33(8)
O2' K O5 134.01(12)
O3' K O5 99.79(8)
O2 K O5 135.02(12)
O4 K O5 58.51(9)
O4' K O1 143.56(12)
O6' K O1 56.18(10)
O6 K O1 58.04(10)
O2' K O1 57.61(13)
O3' K O1 111.74(11)
O2 K O1 54.84(13)
O4 K O1 144.56(12)
O5 K O1 105.69(12)
O4' K O3 66.08(9)
O6' K O3 159.72(8)
O6 K O3 148.76(9)
O2' K O3 53.33(11)
O3' K O3 7.12(8)
O2 K O3 56.51(11)
O4 K O3 56.43(10)
O5 K O3 106.79(9)
O1 K O3 107.87(11)
O4' K O5' 60.10(8)
O6' K O5' 61.02(7)
O6 K O5' 48.23(8)
O2' K O5' 127.99(12)
O3' K O5' 105.72(8)
O2 K O5' 128.27(12)
O4 K O5' 69.03(9)
O5 K O5' 11.98(6)
O1 K O5' 93.75(12)
O3 K O5' 112.35(9)
O4' K C3 86.90(6)
O6' K C3 112.56(6)
O6 K C3 123.80(7)
O2' K C3 104.92(11)
O3' K C3 89.00(6)
O2 K C3 105.35(11)
O4 K C3 84.13(7)
O5 K C3 115.80(7)
O1 K C3 129.44(11)
O3 K C3 87.10(7)
O5' K C3 125.44(6)
N Si C1 111.52(7)
N Si C15 104.01(8)
C1 Si C15 118.14(8)
N Si C14 110.29(8)
C1 Si C14 107.78(9)
C15 Si C14 104.81(11)
C18 N C16 114.05(13)
C18 N Si 122.49(11)
C16 N Si 120.27(11)
C2 C1 Si 127.50(13)
C2 C1 K 70.38(9)
Si C1 K 141.81(7)
C1 C2 C3 128.38(15)
C1 C2 C13 117.18(14)
C3 C2 C13 114.44(14)
C1 C2 K 86.02(9)
C3 C2 K 69.88(9)
C13 C2 K 118.59(10)
C2 C3 C4 130.84(14)
C2 C3 K 84.90(9)
C4 C3 K 79.95(9)
C5 C4 C3 131.12(15)
C5 C4 C9 114.04(14)
C3 C4 C9 114.84(13)
C5 C4 K 80.69(10)
C3 C4 K 73.61(9)
C9 C4 K 123.18(10)
C4 C5 C6 120.08(15)
C4 C5 K 74.82(10)
C6 C5 K 130.16(11)
C5 C6 C7 111.14(14)
C6 C7 C8 108.49(13)
C6 C7 C10 110.21(13)
C8 C7 C10 87.74(12)
C7 C8 C9 85.97(12)
C4 C9 C8 109.12(13)
C4 C9 C10 110.50(13)
C8 C9 C10 86.95(12)
C11 C10 C12 109.05(15)
C11 C10 C7 118.76(15)
C12 C10 C7 111.62(14)
C11 C10 C9 119.04(14)
C12 C10 C9 111.81(14)
C7 C10 C9 84.81(12)
N C16 C17 112.50(15)
N C18 C19 114.35(16)
C20 O1 C31 112.2(5)
C20 O1 K 114.2(4)
C31 O1 K 100.5(3)
O1 C20 C21 107.3(5)
O2 C21 C20 108.7(5)
C22 O2 C21 112.8(4)
C22 O2 K 120.7(3)
C21 O2 K 122.9(3)
O2 C22 C23 108.1(4)
O3 C23 C22 108.2(4)
C23 O3 C24 113.5(4)
C23 O3 K 105.8(3)
C24 O3 K 105.3(3)
O3 C24 C25 107.9(4)
O4 C25 C24 109.6(4)
C25 O4 C26 113.5(4)
C25 O4 K 120.4(3)
C26 O4 K 116.9(3)
O4 C26 C27 109.2(4)
O5 C27 C26 109.2(3)
C27 O5 C28 110.3(3)
C27 O5 K 108.8(2)
C28 O5 K 103.9(2)
O5 C28 C29 110.6(3)
O6 C29 C28 108.4(3)
C30 O6 C29 111.1(3)
C30 O6 K 122.7(2)
C29 O6 K 123.3(2)
O6 C30 C31 109.0(4)
O1 C31 C30 108.6(4)
C31' O1' C20' 111.0(4)
C31' O1' K 104.3(3)
C20' O1' K 107.3(3)
O1' C20' C21' 111.3(4)
O2' C21' C20' 107.8(4)
C21' O2' C22' 112.0(4)
C21' O2' K 124.4(3)
C22' O2' K 117.1(3)
O2' C22' C23' 108.4(4)
O3' C23' C22' 107.4(3)
O3' C23' K 52.77(17)
C22' C23' K 86.4(2)
C23' O3' C24' 112.8(3)
C23' O3' K 104.2(2)
C24' O3' K 103.4(2)
O3' C24' C25' 107.6(3)
O3' C24' K 53.14(17)
C25' C24' K 83.3(2)
O4' C25' C24' 109.0(3)
C26' O4' C25' 113.1(3)
C26' O4' K 121.5(2)
C25' O4' K 122.3(2)
O4' C26' C27' 108.3(3)
O5' C27' C26' 109.7(3)
O5' C27' K 59.67(17)
C26' C27' K 84.69(19)
C28' O5' C27' 114.5(3)
C28' O5' K 110.5(2)
C27' O5' K 95.84(19)
O5' C28' C29' 113.4(3)
O6' C29' C28' 111.1(3)
O6' C29' K 47.07(16)
C28' C29' K 85.7(2)
C29' O6' C30' 114.5(3)
C29' O6' K 110.8(2)
C30' O6' K 123.7(2)
O6' C30' C31' 108.1(3)
O1' C31' C30' 108.2(4)

loop_
_geom_bond_atom_site_label_1
_geom_bond_atom_site_label_2
_geom_bond_distance
K O4' 2.666(3)
K O6' 2.762(2)
K O6 2.764(2)
K O2' 2.837(5)
K O3' 2.876(3)
K O2 2.901(5)
K O4 2.902(3)
K O5 2.962(3)
K O1 2.977(5)
K O3 2.979(3)
K O5' 2.986(3)
K C3 3.0987(16)
Si N 1.7426(14)
Si C1 1.8195(16)
Si C15 1.890(2)
Si C14 1.891(2)
N C18 1.455(2)
N C16 1.460(2)
C1 C2 1.397(2)
C2 C3 1.406(2)
C2 C13 1.524(2)
C3 C4 1.438(2)
C4 C5 1.366(2)
C4 C9 1.524(2)
C5 C6 1.514(2)
C6 C7 1.528(2)
C7 C8 1.544(2)
C7 C10 1.559(2)
C8 C9 1.553(2)
C9 C10 1.572(2)
C10 C11 1.525(2)
C10 C12 1.528(2)
C16 C17 1.523(3)
C18 C19 1.519(3)
O1 C20 1.395(6)
O1 C31 1.452(6)
C20 C21 1.487(7)
C21 O2 1.412(6)
O2 C22 1.412(6)
C22 C23 1.494(6)
C23 O3 1.414(5)
O3 C24 1.424(5)
C24 C25 1.487(6)
C25 O4 1.406(5)
O4 C26 1.423(5)
C26 C27 1.489(5)
C27 O5 1.421(5)
O5 C28 1.425(4)
C28 C29 1.498(5)
C29 O6 1.409(5)
O6 C30 1.401(5)
C30 C31 1.497(6)
O1' C31' 1.397(6)
O1' C20' 1.441(6)
C20' C21' 1.495(6)
C21' O2' 1.438(6)
O2' C22' 1.440(6)
C22' C23' 1.495(6)
C23' O3' 1.415(5)
O3' C24' 1.428(4)
C24' C25' 1.489(5)
C25' O4' 1.431(4)
O4' C26' 1.430(4)
C26' C27' 1.500(5)
C27' O5' 1.434(4)
O5' C28' 1.416(4)
C28' C29' 1.496(5)
C29' O6' 1.419(4)
O6' C30' 1.427(4)
C30' C31' 1.498(6)

loop_
_geom_torsion_atom_site_label_1
_geom_torsion_atom_site_label_2
_geom_torsion_atom_site_label_3
_geom_torsion_atom_site_label_4
_geom_torsion
C1 Si N C18 -26.92(15)
C15 Si N C18 -155.30(14)
C14 Si N C18 92.80(15)
C1 Si N C16 174.48(12)
C15 Si N C16 46.10(15)
C14 Si N C16 -65.80(15)
N Si C1 C2 -57.90(16)
C15 Si C1 C2 62.50(18)
C14 Si C1 C2 -179.09(15)
N Si C1 K -164.81(10)
C15 Si C1 K -44.41(16)
C14 Si C1 K 74.00(14)
O4' K C1 C2 -70.67(11)
O6' K C1 C2 167.35(11)
O6 K C1 C2 -179.67(11)
O2' K C1 C2 52.6(2)
O3' K C1 C2 -26.08(12)
O2 K C1 C2 58.3(2)
O4 K C1 C2 -61.78(11)
O5 K C1 C2 -120.84(11)
O1 K C1 C2 138.06(15)
O3 K C1 C2 -18.10(13)
O5' K C1 C2 -131.20(11)
C3 K C1 C2 26.10(9)
O4' K C1 Si 55.64(14)
O6' K C1 Si -66.34(13)
O6 K C1 Si -53.36(13)
O2' K C1 Si 178.88(18)
O3' K C1 Si 100.23(14)
O2 K C1 Si -175.42(18)
O4 K C1 Si 64.53(14)
O5 K C1 Si 5.47(13)
O1 K C1 Si -95.63(18)
O3 K C1 Si 108.21(15)
O5' K C1 Si -4.89(14)
C3 K C1 Si 152.41(15)
Si C1 C2 C3 158.58(13)
K C1 C2 C3 -60.32(15)
Si C1 C2 C13 -20.9(2)
K C1 C2 C13 120.23(13)
Si C1 C2 K -141.10(12)
O4' K C2 C1 103.46(12)
O6' K C2 C1 -12.58(11)
O6 K C2 C1 0.34(11)
O2' K C2 C1 -146.03(15)
O3' K C2 C1 157.36(11)
O2 K C2 C1 -141.94(15)
O4 K C2 C1 113.87(12)
O5 K C2 C1 57.30(11)
O1 K C2 C1 -60.12(19)
O3 K C2 C1 164.51(11)
O5' K C2 C1 49.59(11)
C3 K C2 C1 -133.50(14)
O4' K C2 C3 -123.04(11)
O6' K C2 C3 120.92(10)
O6 K C2 C3 133.85(10)
O2' K C2 C3 -12.53(16)
O3' K C2 C3 -69.14(11)
O2 K C2 C3 -8.43(16)
O4 K C2 C3 -112.63(12)
O5 K C2 C3 -169.20(10)
O1 K C2 C3 73.38(18)
O3 K C2 C3 -61.99(11)
O5' K C2 C3 -176.91(10)
O4' K C2 C13 -15.46(13)
O6' K C2 C13 -131.49(12)
O6 K C2 C13 -118.57(12)
O2' K C2 C13 95.06(17)
O3' K C2 C13 38.45(13)
O2 K C2 C13 99.15(17)
O4 K C2 C13 -5.04(13)
O5 K C2 C13 -61.61(12)
O1 K C2 C13 -179.03(18)
O3 K C2 C13 45.60(14)
O5' K C2 C13 -69.33(13)
C3 K C2 C13 107.58(15)
C1 C2 C3 C4 -4.6(3)
C13 C2 C3 C4 174.82(16)
K C2 C3 C4 -72.02(17)
C1 C2 C3 K 67.38(16)
C13 C2 C3 K -113.16(12)
O4' K C3 C2 53.10(11)
O6' K C3 C2 -65.88(11)
O6 K C3 C2 -55.77(11)
O2' K C3 C2 170.05(13)
O3' K C3 C2 112.41(11)
O2 K C3 C2 173.35(12)
O4 K C3 C2 62.74(11)
O5 K C3 C2 12.01(11)
O1 K C3 C2 -129.85(14)
O3 K C3 C2 119.28(11)
O5' K C3 C2 3.73(12)
O4' K C3 C4 -173.86(11)
O6' K C3 C4 67.16(10)
O6 K C3 C4 77.27(11)
O2' K C3 C4 -56.90(13)
O3' K C3 C4 -114.54(11)
O2 K C3 C4 -53.61(13)
O4 K C3 C4 -164.22(11)
O5 K C3 C4 145.05(10)
O1 K C3 C4 3.19(16)
O3 K C3 C4 -107.68(11)
O5' K C3 C4 136.77(10)
C2 C3 C4 C5 12.9(3)
K C3 C4 C5 -61.28(19)
C2 C3 C4 C9 -166.31(16)
K C3 C4 C9 119.51(12)
C2 C3 C4 K 74.19(17)
O4' K C4 C5 144.64(12)
O6' K C4 C5 17.96(11)
O6 K C4 C5 21.05(12)
O2' K C4 C5 -96.07(13)
O3' K C4 C5 -154.68(11)
O2 K C4 C5 -92.96(13)
O4 K C4 C5 154.66(12)
O5 K C4 C5 90.14(13)
O1 K C4 C5 -39.50(14)
O3 K C4 C5 -149.20(12)
O5' K C4 C5 74.07(14)
C3 K C4 C5 137.97(15)
O4' K C4 C3 6.67(12)
O6' K C4 C3 -120.02(10)
O6 K C4 C3 -116.92(10)
O2' K C4 C3 125.95(13)
O3' K C4 C3 67.34(11)
O2 K C4 C3 129.06(12)
O4 K C4 C3 16.69(12)
O5 K C4 C3 -47.84(13)
O1 K C4 C3 -177.47(12)
O3 K C4 C3 72.82(11)
O5' K C4 C3 -63.90(14)
O4' K C4 C9 -102.64(14)
O6' K C4 C9 130.67(12)
O6 K C4 C9 133.77(12)
O2' K C4 C9 16.64(14)
O3' K C4 C9 -41.97(14)
O2 K C4 C9 19.75(15)
O4 K C4 C9 -92.63(14)
O5 K C4 C9 -157.15(13)
O1 K C4 C9 73.21(15)
O3 K C4 C9 -36.49(14)
O5' K C4 C9 -173.22(13)
C3 K C4 C9 -109.31(16)
C3 C4 C5 C6 -173.55(16)
C9 C4 C5 C6 5.7(2)
K C4 C5 C6 127.96(16)
C3 C4 C5 K 58.49(18)
C9 C4 C5 K -122.29(13)
O4' K C5 C4 -45.70(15)
O6' K C5 C4 -161.90(11)
O6 K C5 C4 -160.93(11)
O2' K C5 C4 84.37(13)
O3' K C5 C4 29.65(13)
O2 K C5 C4 86.88(13)
O4 K C5 C4 -32.37(15)
O5 K C5 C4 -113.07(12)
O1 K C5 C4 141.45(14)
O3 K C5 C4 34.52(13)
O5' K C5 C4 -128.78(12)
C3 K C5 C4 -23.91(9)
O4' K C5 C6 -162.48(15)
O6' K C5 C6 81.32(14)
O6 K C5 C6 82.29(15)
O2' K C5 C6 -32.41(16)
O3' K C5 C6 -87.13(16)
O2 K C5 C6 -29.89(16)
O4 K C5 C6 -149.14(15)
O5 K C5 C6 130.15(15)
O1 K C5 C6 24.67(16)
O3 K C5 C6 -82.25(16)
O5' K C5 C6 114.44(15)
C3 K C5 C6 -140.69(16)
C4 C5 C6 C7 -5.4(2)
K C5 C6 C7 89.95(16)
C5 C6 C7 C8 -44.62(18)
C5 C6 C7 C10 49.91(18)
C6 C7 C8 C9 82.06(14)
C10 C7 C8 C9 -28.52(11)
C5 C4 C9 C8 43.70(19)
C3 C4 C9 C8 -136.94(14)
K C4 C9 C8 -50.89(16)
C5 C4 C9 C10 -50.28(19)
C3 C4 C9 C10 129.07(15)
K C4 C9 C10 -144.88(10)
C7 C8 C9 C4 -82.38(14)
C7 C8 C9 C10 28.27(12)
C6 C7 C10 C11 39.7(2)
C8 C7 C10 C11 148.59(15)
C6 C7 C10 C12 167.87(15)
C8 C7 C10 C12 -83.24(15)
C6 C7 C10 C9 -80.70(14)
C8 C7 C10 C9 28.19(11)
C4 C9 C10 C11 -38.9(2)
C8 C9 C10 C11 -148.16(16)
C4 C9 C10 C12 -167.50(14)
C8 C9 C10 C12 83.21(16)
C4 C9 C10 C7 81.27(14)
C8 C9 C10 C7 -28.02(11)
C18 N C16 C17 92.70(19)
Si N C16 C17 -106.99(16)
C16 N C18 C19 77.3(2)
Si N C18 C19 -82.56(18)
O4' K O1 C20 124.3(4)
O6' K O1 C20 -143.4(4)
O6 K O1 C20 -160.4(4)
O2' K O1 C20 32.0(4)
O3' K O1 C20 56.9(4)
O2 K O1 C20 30.0(3)
O4 K O1 C20 107.3(4)
O5 K O1 C20 164.5(4)
O3 K O1 C20 50.6(4)
O5' K O1 C20 165.5(4)
C3 K O1 C20 -50.7(4)
O4' K O1 C31 -115.3(3)
O6' K O1 C31 -23.0(3)
O6 K O1 C31 -40.0(3)
O2' K O1 C31 152.3(4)
O3' K O1 C31 177.3(3)
O2 K O1 C31 150.4(4)
O4 K O1 C31 -132.3(3)
O5 K O1 C31 -75.1(3)
O3 K O1 C31 171.0(3)
O5' K O1 C31 -74.1(3)
C3 K O1 C31 69.6(3)
C31 O1 C20 C21 -173.3(4)
K O1 C20 C21 -59.8(5)
O1 C20 C21 O2 60.2(6)
C20 C21 O2 C22 167.4(5)
C20 C21 O2 K -33.8(6)
O4' K O2 C22 24.1(4)
O6' K O2 C22 166.8(4)
O6 K O2 C22 151.5(4)
O2' K O2 C22 12(3)
O3' K O2 C22 9.3(4)
O4 K O2 C22 18.4(4)
O5 K O2 C22 84.7(4)
O1 K O2 C22 161.0(5)
O3 K O2 C22 4.6(4)
O5' K O2 C22 98.0(4)
C3 K O2 C22 -71.2(4)
O4' K O2 C21 -133.1(4)
O6' K O2 C21 9.6(5)
O6 K O2 C21 -5.8(5)
O2' K O2 C21 -146(4)
O3' K O2 C21 -147.9(5)
O4 K O2 C21 -138.9(4)
O5 K O2 C21 -72.5(5)
O1 K O2 C21 3.7(4)
O3 K O2 C21 -152.6(5)
O5' K O2 C21 -59.3(5)
C3 K O2 C21 131.5(4)
C21 O2 C22 C23 -174.2(5)
K O2 C22 C23 26.4(5)
O2 C22 C23 O3 -65.7(5)
C22 C23 O3 C24 -175.7(4)
C22 C23 O3 K 69.3(4)
O4' K O3 C23 161.8(3)
O6' K O3 C23 -92.3(4)
O6 K O3 C23 -114.1(3)
O2' K O3 C23 -37.2(3)
O3' K O3 C23 179.3(10)
O2 K O3 C23 -36.7(3)
O4 K O3 C23 158.8(3)
O5 K O3 C23 -170.0(2)
O1 K O3 C23 -56.8(3)
O5' K O3 C23 -158.7(2)
C3 K O3 C23 73.9(3)
O4' K O3 C24 41.3(3)
O6' K O3 C24 147.3(3)
O6 K O3 C24 125.5(3)
O2' K O3 C24 -157.6(3)
O3' K O3 C24 58.8(8)
O2 K O3 C24 -157.1(3)
O4 K O3 C24 38.3(2)
O5 K O3 C24 69.5(3)
O1 K O3 C24 -177.3(3)
O5' K O3 C24 80.8(3)
C3 K O3 C24 -46.6(3)
C23 O3 C24 C25 175.2(4)
K O3 C24 C25 -69.5(4)
O3 C24 C25 O4 63.7(5)
C24 C25 O4 C26 -168.8(3)
C24 C25 O4 K -22.9(5)
O4' K O4 C25 -171.7(7)
O6' K O4 C25 -163.3(3)
O6 K O4 C25 -152.3(3)
O2' K O4 C25 -21.2(3)
O3' K O4 C25 -11.1(3)
O2 K O4 C25 -21.6(3)
O5 K O4 C25 -152.2(3)
O1 K O4 C25 -80.5(4)
O3 K O4 C25 -7.8(3)
O5' K O4 C25 -145.8(3)
C3 K O4 C25 82.6(3)
O4' K O4 C26 -26.9(5)
O6' K O4 C26 -18.5(3)
O6 K O4 C26 -7.5(3)
O2' K O4 C26 123.6(3)
O3' K O4 C26 133.8(3)
O2 K O4 C26 123.2(3)
O5 K O4 C26 -7.4(3)
O1 K O4 C26 64.3(4)
O3 K O4 C26 137.0(3)
O5' K O4 C26 -1.0(3)
C3 K O4 C26 -132.6(3)
C25 O4 C26 C27 -172.9(3)
K O4 C26 C27 39.9(4)
O4 C26 C27 O5 -69.3(4)
C26 C27 O5 C28 173.9(3)
C26 C27 O5 K 60.6(3)
O4' K O5 C27 -22.7(2)
O6' K O5 C27 143.6(3)
O6 K O5 C27 152.8(3)
O2' K O5 C27 -112.4(3)
O3' K O5 C27 -56.2(2)
O2 K O5 C27 -116.7(3)
O4 K O5 C27 -27.1(2)
O1 K O5 C27 -172.3(2)
O3 K O5 C27 -57.6(3)
O5' K O5 C27 -177.0(5)
C3 K O5 C27 37.4(2)
O4' K O5 C28 -140.3(3)
O6' K O5 C28 26.0(2)
O6 K O5 C28 35.2(2)
O2' K O5 C28 130.1(2)
O3' K O5 C28 -173.8(2)
O2 K O5 C28 125.8(2)
O4 K O5 C28 -144.7(3)
O1 K O5 C28 70.2(2)
O3 K O5 C28 -175.1(2)
O5' K O5 C28 65.5(4)
C3 K O5 C28 -80.1(2)
C27 O5 C28 C29 178.6(3)
K O5 C28 C29 -64.9(3)
O5 C28 C29 O6 61.2(4)
C28 C29 O6 C30 177.0(3)
C28 C29 O6 K -22.1(4)
O4' K O6 C30 155.7(3)
O6' K O6 C30 -65.3(4)
O2' K O6 C30 24.1(3)
O3' K O6 C30 94.9(3)
O2 K O6 C30 21.9(3)
O4 K O6 C30 152.2(3)
O5 K O6 C30 152.1(3)
O1 K O6 C30 12.7(3)
O3 K O6 C30 83.4(3)
O5' K O6 C30 144.1(3)
C3 K O6 C30 -106.2(3)
O4' K O6 C29 -3.1(3)
O6' K O6 C29 135.9(5)
O2' K O6 C29 -134.7(3)
O3' K O6 C29 -63.9(3)
O2 K O6 C29 -136.9(3)
O4 K O6 C29 -6.6(3)
O5 K O6 C29 -6.7(3)
O1 K O6 C29 -146.1(3)
O3 K O6 C29 -75.4(3)
O5' K O6 C29 -14.7(3)
C3 K O6 C29 95.0(3)
C29 O6 C30 C31 178.2(4)
K O6 C30 C31 17.1(5)
C20 O1 C31 C30 -168.7(5)
K O1 C31 C30 69.5(4)
O6 C30 C31 O1 -62.2(5)
O4' K O1' C31' -124.5(3)
O6' K O1' C31' -30.3(3)
O6 K O1' C31' -47.2(3)
O2' K O1' C31' 143.2(4)
O3' K O1' C31' 169.5(3)
O2 K O1' C31' 141.2(4)
O4 K O1' C31' -140.9(3)
O5 K O1' C31' -83.7(3)
O1 K O1' C31' 28(6)
O3 K O1' C31' 163.1(3)
O5' K O1' C31' -82.4(3)
C3 K O1' C31' 62.2(3)
O4' K O1' C20' 117.7(3)
O6' K O1' C20' -148.1(4)
O6 K O1' C20' -165.0(4)
O2' K O1' C20' 25.4(3)
O3' K O1' C20' 51.7(3)
O2 K O1' C20' 23.4(3)
O4 K O1' C20' 101.3(3)
O5 K O1' C20' 158.5(3)
O1 K O1' C20' -90(6)
O3 K O1' C20' 45.3(3)
O5' K O1' C20' 159.8(3)
C3 K O1' C20' -55.6(4)
C31' O1' C20' C21' -170.3(4)
K O1' C20' C21' -57.0(5)
O1' C20' C21' O2' 64.0(6)
C20' C21' O2' C22' 172.0(4)
C20' C21' O2' K -37.4(6)
O4' K O2' C21' -129.7(4)
O6' K O2' C21' 12.8(5)
O6 K O2' C21' -2.8(5)
O3' K O2' C21' -144.2(5)
O2 K O2' C21' 38(3)
O4 K O2' C21' -135.2(4)
O5 K O2' C21' -71.7(4)
O1 K O2' C21' 8.6(4)
O3 K O2' C21' -149.1(5)
O5' K O2' C21' -57.9(4)
C3 K O2' C21' 136.2(4)
O4' K O2' C22' 19.6(4)
O6' K O2' C22' 162.1(3)
O6 K O2' C22' 146.5(3)
O3' K O2' C22' 5.1(3)
O2 K O2' C22' -173(4)
O4 K O2' C22' 14.1(4)
O5 K O2' C22' 77.6(4)
O1 K O2' C22' 157.9(4)
O3 K O2' C22' 0.2(3)
O5' K O2' C22' 91.4(4)
C3 K O2' C22' -74.5(4)
C21' O2' C22' C23' 179.9(4)
K O2' C22' C23' 26.9(5)
O2' C22' C23' O3' -68.1(4)
O2' C22' C23' K -19.1(3)
O4' K C23' O3' -19.8(2)
O6' K C23' O3' 123.8(2)
O6 K C23' O3' 90.7(3)
O2' K C23' O3' 128.7(3)
O2 K C23' O3' 130.4(3)
O4 K C23' O3' -21.3(2)
O5 K C23' O3' 7.2(2)
O1 K C23' O3' 123.2(2)
O3 K C23' O3' 1.9(3)
O5' K C23' O3' 20.6(3)
C3 K C23' O3' -108.0(2)
O4' K C23' C22' -135.0(3)
O6' K C23' C22' 8.6(4)
O6 K C23' C22' -24.5(4)
O2' K C23' C22' 13.5(3)
O3' K C23' C22' -115.2(3)
O2 K C23' C22' 15.3(3)
O4 K C23' C22' -136.5(3)
O5 K C23' C22' -108.0(3)
O1 K C23' C22' 8.1(3)
O3 K C23' C22' -113.3(4)
O5' K C23' C22' -94.6(3)
C3 K C23' C22' 136.8(2)
C22' C23' O3' C24' -177.3(3)
K C23' O3' C24' 111.5(3)
C22' C23' O3' K 71.2(3)
O4' K O3' C23' 157.1(2)
O6' K O3' C23' -114.1(3)
O6 K O3' C23' -127.3(2)
O2' K O3' C23' -37.9(2)
O2 K O3' C23' -37.8(2)
O4 K O3' C23' 153.3(3)
O5 K O3' C23' -173.8(2)
O1 K O3' C23' -62.5(2)
O3 K O3' C23' -4.2(8)
O5' K O3' C23' -163.2(2)
C3 K O3' C23' 70.1(2)
O4' K O3' C24' 39.0(2)
O6' K O3' C24' 127.7(2)
O6 K O3' C24' 114.6(2)
O2' K O3' C24' -156.1(3)
O2 K O3' C24' -155.9(3)
O4 K O3' C24' 35.2(2)
O5 K O3' C24' 68.0(2)
O1 K O3' C24' 179.4(2)
O3 K O3' C24' -122.3(9)
O5' K O3' C24' 78.7(2)
C3 K O3' C24' -48.0(2)
C23' O3' C24' C25' -179.0(3)
K O3' C24' C25' -67.1(3)
C23' O3' C24' K -111.9(3)
O4' K C24' O3' -127.2(3)
O6' K C24' O3' -119.1(3)
O6 K C24' O3' -102.0(3)
O2' K C24' O3' 20.7(2)
O2 K C24' O3' 21.3(2)
O4 K C24' O3' -125.7(3)
O5 K C24' O3' -113.9(2)
O1 K C24' O3' -0.8(3)
O3 K C24' O3' 13.0(2)
O5' K C24' O3' -106.5(2)
C3 K C24' O3' 129.3(2)
O4' K C24' C25' -9.29(19)
O6' K C24' C25' -1.2(4)
O6 K C24' C25' 15.9(3)
O2' K C24' C25' 138.5(2)
O3' K C24' C25' 117.9(3)
O2 K C24' C25' 139.2(2)
O4 K C24' C25' -7.85(19)
O5 K C24' C25' 3.9(2)
O1 K C24' C25' 117.1(2)
O3 K C24' C25' 130.8(3)
O5' K C24' C25' 11.3(2)
C3 K C24' C25' -112.8(2)
O3' C24' C25' O4' 60.4(4)
K C24' C25' O4' 12.5(2)
C24' C25' O4' C26' -179.6(3)
C24' C25' O4' K -19.4(4)
O6' K O4' C26' -7.1(3)
O6 K O4' C26' 3.5(2)
O2' K O4' C26' 133.8(2)
O3' K O4' C26' 148.3(3)
O2 K O4' C26' 133.1(2)
O4 K O4' C26' 165.4(7)
O5 K O4' C26' 7.5(2)
O1 K O4' C26' 62.8(3)
O3 K O4' C26' 150.8(3)
O5' K O4' C26' 13.5(2)
C3 K O4' C26' -121.0(2)
O6' K O4' C25' -165.6(2)
O6 K O4' C25' -155.0(2)
O2' K O4' C25' -24.7(3)
O3' K O4' C25' -10.2(2)
O2 K O4' C25' -25.5(3)
O4 K O4' C25' 6.9(5)
O5 K O4' C25' -151.0(3)
O1 K O4' C25' -95.7(3)
O3 K O4' C25' -7.7(2)
O5' K O4' C25' -145.0(3)
C3 K O4' C25' 80.5(2)
C25' O4' C26' C27' 176.7(3)
K O4' C26' C27' 16.3(3)
O4' C26' C27' O5' -65.9(3)
O4' C26' C27' K -10.8(2)
O4' K C27' O5' 124.4(2)
O6' K C27' O5' -53.13(18)
O6 K C27' O5' -41.62(18)
O2' K C27' O5' 56.0(3)
O3' K C27' O5' 105.34(19)
O2 K C27' O5' 51.0(3)
O4 K C27' O5' 123.4(2)
O5 K C27' O5' 16.3(3)
O1 K C27' O5' -15.9(2)
O3 K C27' O5' 105.79(19)
C3 K C27' O5' -163.45(17)
O4' K C27' C26' 7.93(17)
O6' K C27' C26' -169.6(2)
O6 K C27' C26' -158.1(2)
O2' K C27' C26' -60.5(3)
O3' K C27' C26' -11.1(2)
O2 K C27' C26' -65.5(3)
O4 K C27' C26' 6.88(17)
O5 K C27' C26' -100.1(4)
O1 K C27' C26' -132.4(2)
O3 K C27' C26' -10.7(2)
O5' K C27' C26' -116.5(3)
C3 K C27' C26' 80.06(19)
C26' C27' O5' C28' -173.2(3)
K C27' O5' C28' 115.7(3)
C26' C27' O5' K 71.2(3)
O4' K O5' C28' -159.8(2)
O6' K O5' C28' -0.62(19)
O6 K O5' C28' 7.34(19)
O2' K O5' C28' 98.0(2)
O3' K O5' C28' 160.8(2)
O2 K O5' C28' 93.9(2)
O4 K O5' C28' -164.9(2)
O5 K O5' C28' -137.6(5)
O1 K O5' C28' 47.0(2)
O3 K O5' C28' 158.1(2)
C3 K O5' C28' -98.9(2)
O4' K O5' C27' -40.95(19)
O6' K O5' C27' 118.3(2)
O6 K O5' C27' 126.2(2)
O2' K O5' C27' -143.2(2)
O3' K O5' C27' -80.28(19)
O2 K O5' C27' -147.2(2)
O4 K O5' C27' -45.98(19)
O5 K O5' C27' -18.7(3)
O1 K O5' C27' 165.9(2)
O3 K O5' C27' -83.0(2)
C3 K O5' C27' 20.0(2)
C27' O5' C28' C29' -76.3(4)
K O5' C28' C29' 30.5(3)
O5' C28' C29' O6' -64.3(4)
O5' C28' C29' K -23.8(3)
O4' K C29' O6' 171.0(2)
O6 K C29' O6' 41.0(2)
O2' K C29' O6' 35.4(3)
O3' K C29' O6' 135.1(2)
O2 K C29' O6' 32.8(3)
O4 K C29' O6' 170.3(2)
O5 K C29' O6' 152.8(3)
O1 K C29' O6' 27.1(2)
O3 K C29' O6' 128.3(2)
O5' K C29' O6' 139.3(3)
C3 K C29' O6' -100.1(2)
O4' K C29' C28' 46.7(2)
O6' K C29' C28' -124.3(3)
O6 K C29' C28' -83.3(3)
O2' K C29' C28' -88.9(2)
O3' K C29' C28' 10.8(3)
O2 K C29' C28' -91.5(2)
O4 K C29' C28' 46.0(2)
O5 K C29' C28' 28.47(18)
O1 K C29' C28' -97.2(2)
O3 K C29' C28' 3.9(3)
O5' K C29' C28' 14.97(18)
C3 K C29' C28' 135.61(19)
C28' C29' O6' C30' -83.8(4)
K C29' O6' C30' -145.8(3)
C28' C29' O6' K 62.0(3)
O4' K O6' C29' -10.1(2)
O6 K O6' C29' -55.2(3)
O2' K O6' C29' -152.2(2)
O3' K O6' C29' -86.7(3)
O2 K O6' C29' -153.7(2)
O4 K O6' C29' -11.8(2)
O5 K O6' C29' -21.8(2)
O1 K O6' C29' -148.0(3)
O3 K O6' C29' -106.3(3)
O5' K O6' C29' -30.5(2)
C3 K O6' C29' 88.7(2)
O4' K O6' C30' 132.0(3)
O6 K O6' C30' 86.9(4)
O2' K O6' C30' -10.1(3)
O3' K O6' C30' 55.4(4)
O2 K O6' C30' -11.6(3)
O4 K O6' C30' 130.3(3)
O5 K O6' C30' 120.3(3)
O1 K O6' C30' -5.9(3)
O3 K O6' C30' 35.8(4)
O5' K O6' C30' 111.6(3)
C3 K O6' C30' -129.2(3)
C29' O6' C30' C31' 177.5(3)
K O6' C30' C31' 36.6(4)
C20' O1' C31' C30' 177.2(4)
K O1' C31' C30' 62.0(4)
O6' C30' C31' O1' -68.9(5)
